data_7022595
loop_
_publ_author_name
'Prakash, Om'
'Sharma, Kamal Nayan'
'Joshi, Hemant'
'Gupta, Pancham Lal'
'Singh, Ajai K.'

_publ_section_title
;
 Half sandwich complexes of chalcogenated pyridine based bi-(N, S/Se) and
 terdentate (N, S/Se, N) ligands with (\h6-benzene)ruthenium(II):
 synthesis, structure and catalysis of transfer hydrogenation of ketones
 and oxidation of alcohols.
;
_journal_issue 24
_journal_name_full 'Dalton transactions (Cambridge, England : 2003)'
_journal_page_first 8736
_journal_page_last 8747
_journal_paper_doi 10.1039/c3dt00126a
_journal_volume 42
_journal_year 2013
_chemical_formula_moiety 'C18 H18 N2 Ru S, 2(F6 P)'
_chemical_formula_sum 'C18 H18 F12 N2 P2 Ru S'
_chemical_formula_weight 685.42
_chemical_name_systematic
;
?
;
_space_group_IT_number 14
_symmetry_cell_setting monoclinic
_symmetry_space_group_name_Hall '-P 2ybc'
_symmetry_space_group_name_H-M 'P 1 21/c 1'
_atom_sites_solution_hydrogens geom
_atom_sites_solution_primary direct
_atom_sites_solution_secondary difmap
_audit_creation_method SHELXL-97
_cell_angle_alpha 90.00
_cell_angle_beta 97.076(3)
_cell_angle_gamma 90.00
_cell_formula_units_Z 4
_cell_length_a 17.008(3)
_cell_length_b 9.1768(14)
_cell_length_c 15.464(2)
_cell_measurement_temperature 298(2)
_cell_measurement_theta_max 25.00
_cell_measurement_theta_min 2.41
_cell_volume 2395.2(6)
_computing_structure_refinement 'SHELXL-97 (Sheldrick, 1997)'
_computing_structure_solution 'SHELXS-97 (Sheldrick, 1990)'
_diffrn_ambient_temperature 298(2)
_diffrn_measured_fraction_theta_full 0.999
_diffrn_measured_fraction_theta_max 0.999
_diffrn_radiation_monochromator graphite
_diffrn_radiation_source 'fine-focus sealed tube'
_diffrn_radiation_type MoK\a
_diffrn_radiation_wavelength 0.71073
_diffrn_reflns_av_R_equivalents 0.0387
_diffrn_reflns_av_sigmaI/netI 0.0275
_diffrn_reflns_limit_h_max 20
_diffrn_reflns_limit_h_min -20
_diffrn_reflns_limit_k_max 10
_diffrn_reflns_limit_k_min -10
_diffrn_reflns_limit_l_max 18
_diffrn_reflns_limit_l_min -18
_diffrn_reflns_number 22069
_diffrn_reflns_theta_full 25.00
_diffrn_reflns_theta_max 25.00
_diffrn_reflns_theta_min 2.41
_exptl_absorpt_coefficient_mu 0.980
_exptl_absorpt_correction_T_max 0.840
_exptl_absorpt_correction_T_min 0.770
_exptl_absorpt_correction_type multi-scan
_exptl_absorpt_process_details '(SADABS; Sheldrick, 1996)'
_exptl_crystal_colour yellow
_exptl_crystal_density_diffrn 1.901
_exptl_crystal_density_meas 1.901
_exptl_crystal_density_method 'not measured'
_exptl_crystal_description block
_exptl_crystal_F_000 1352.0
_exptl_crystal_size_max 0.40
_exptl_crystal_size_mid 0.22
_exptl_crystal_size_min 0.18
_refine_diff_density_max 1.314
_refine_diff_density_min -0.771
_refine_diff_density_rms 0.107
_refine_ls_extinction_method none
_refine_ls_goodness_of_fit_ref 1.072
_refine_ls_hydrogen_treatment constr
_refine_ls_matrix_type full
_refine_ls_number_parameters 325
_refine_ls_number_reflns 4220
_refine_ls_number_restraints 0
_refine_ls_restrained_S_all 1.072
_refine_ls_R_factor_all 0.0618
_refine_ls_R_factor_gt 0.0576
_refine_ls_shift/su_max 0.001
_refine_ls_shift/su_mean 0.000
_refine_ls_structure_factor_coef Fsqd
_refine_ls_weighting_details 'calc w=1/[\s^2^(Fo^2^)+(0.0732P)^2^+8.5253P] where P=(Fo^2^+2Fc^2^)/3'
_refine_ls_weighting_scheme calc
_refine_ls_wR_factor_gt 0.1446
_refine_ls_wR_factor_ref 0.1478
_reflns_number_gt 3904
_reflns_number_total 4220
_reflns_threshold_expression >2sigma(I)
_cod_data_source_file c3dt00126a.txt
_cod_data_source_block om32m
_cod_depositor_comments
;
The following automatic conversions were performed:

'_symmetry_cell_setting' value 'Monoclinic' changed to 'monoclinic'
according to /home/saulius/struct/CIF-dictionaries/cif_core.dic
dictionary named 'cif_core.dic' version 2.4.2 from 2011-04-26.

Automatic conversion script
Id: cif_fix_values 1891 2012-01-12 08:04:46Z andrius 
;
_cod_original_sg_symbol_H-M 'P 21/c'
_cod_database_code 7022595

loop_
_symmetry_equiv_pos_as_xyz
'x, y, z'
'-x, y+1/2, -z+1/2'
'-x, -y, -z'
'x, -y-1/2, z-1/2'

loop_
_atom_site_label
_atom_site_type_symbol
_atom_site_fract_x
_atom_site_fract_y
_atom_site_fract_z
_atom_site_U_iso_or_equiv
_atom_site_adp_type
_atom_site_occupancy
_atom_site_symmetry_multiplicity
_atom_site_calc_flag
_atom_site_refinement_flags
C1 C 0.1035(3) 0.0358(7) 0.0456(4) 0.0545(15) Uani 1 1 d .
H1A H 0.0854 -0.0107 -0.0096 0.065 Uiso 1 1 calc R
H1B H 0.0615 0.0270 0.0825 0.065 Uiso 1 1 calc R
C2 C 0.1176(3) 0.1937(7) 0.0298(4) 0.0477(13) Uani 1 1 d .
C3 C 0.0704(4) 0.2720(9) -0.0330(4) 0.0615(18) Uani 1 1 d .
H3 H 0.0309 0.2251 -0.0696 0.074 Uiso 1 1 calc R
C4 C 0.0821(4) 0.4190(9) -0.0409(4) 0.068(2) Uani 1 1 d .
H4 H 0.0497 0.4738 -0.0815 0.081 Uiso 1 1 calc R
C5 C 0.1424(5) 0.4828(8) 0.0121(5) 0.0698(19) Uani 1 1 d .
H5 H 0.1520 0.5820 0.0070 0.084 Uiso 1 1 calc R
C6 C 0.1892(4) 0.4014(7) 0.0731(4) 0.0574(16) Uani 1 1 d .
H6 H 0.2303 0.4465 0.1086 0.069 Uiso 1 1 calc R
C7 C 0.2517(4) -0.0748(8) 0.0098(5) 0.0650(18) Uani 1 1 d .
H7A H 0.2735 -0.1726 0.0104 0.078 Uiso 1 1 calc R
H7B H 0.2192 -0.0613 -0.0457 0.078 Uiso 1 1 calc R
C8 C 0.3177(3) 0.0305(7) 0.0159(4) 0.0485(14) Uani 1 1 d .
C9 C 0.3714(4) 0.0248(9) -0.0452(4) 0.0648(19) Uani 1 1 d .
H9 H 0.3652 -0.0448 -0.0892 0.078 Uiso 1 1 calc R
C10 C 0.4332(5) 0.1212(10) -0.0408(5) 0.079(2) Uani 1 1 d .
H10 H 0.4700 0.1164 -0.0805 0.095 Uiso 1 1 calc R
C11 C 0.4395(4) 0.2245(10) 0.0231(6) 0.080(2) Uani 1 1 d .
H11 H 0.4799 0.2934 0.0264 0.096 Uiso 1 1 calc R
C12 C 0.3857(4) 0.2262(8) 0.0825(5) 0.0621(17) Uani 1 1 d .
H12 H 0.3908 0.2972 0.1258 0.074 Uiso 1 1 calc R
C13 C 0.2641(4) -0.0005(7) 0.2937(4) 0.0572(16) Uani 1 1 d .
H13 H 0.2637 -0.1068 0.2880 0.069 Uiso 1 1 calc R
C14 C 0.3342(4) 0.0745(8) 0.2887(4) 0.0586(16) Uani 1 1 d .
H14 H 0.3823 0.0211 0.2795 0.070 Uiso 1 1 calc R
C15 C 0.3324(4) 0.2294(8) 0.2823(4) 0.0566(16) Uani 1 1 d .
H15 H 0.3793 0.2813 0.2674 0.068 Uiso 1 1 calc R
C16 C 0.2602(4) 0.3033(7) 0.2789(4) 0.0571(16) Uani 1 1 d .
H16 H 0.2576 0.4063 0.2621 0.068 Uiso 1 1 calc R
C17 C 0.1887(4) 0.2250(8) 0.2830(4) 0.0566(16) Uani 1 1 d .
H17 H 0.1376 0.2749 0.2703 0.068 Uiso 1 1 calc R
C18 C 0.1910(4) 0.0749(8) 0.2912(4) 0.0570(16) Uani 1 1 d .
H18 H 0.1413 0.0196 0.2840 0.068 Uiso 1 1 calc R
F1 F 0.4832(5) 0.7095(18) 0.2274(11) 0.289(7) Uani 1 1 d .
F2 F 0.4376(12) 0.6192(11) 0.1151(9) 0.305(10) Uani 1 1 d .
F3 F 0.3281(7) 0.628(2) 0.1578(13) 0.378(13) Uani 1 1 d .
F4 F 0.3771(8) 0.7144(11) 0.2779(6) 0.224(6) Uani 1 1 d .
F5 F 0.3912(6) 0.8163(8) 0.1539(5) 0.174(3) Uani 1 1 d .
F6 F 0.4105(8) 0.5156(8) 0.2332(7) 0.236(6) Uani 1 1 d .
F7 F 0.9292(4) 0.3019(7) 0.2663(5) 0.130(2) Uani 1 1 d .
F8 F 1.0092(3) 0.1450(9) 0.2190(7) 0.171(4) Uani 1 1 d .
F9 F 0.9077(4) 0.0103(5) 0.1601(3) 0.1110(19) Uani 1 1 d .
F10 F 0.8292(4) 0.1680(11) 0.2066(7) 0.200(5) Uani 1 1 d .
F11 F 0.9139(6) 0.2389(7) 0.1270(4) 0.182(4) Uani 1 1 d .
F12 F 0.9213(6) 0.0694(10) 0.2987(4) 0.176(4) Uani 1 1 d .
N1 N 0.1766(3) 0.2576(5) 0.0822(3) 0.0424(10) Uani 1 1 d .
N2 N 0.3261(3) 0.1300(5) 0.0807(3) 0.0445(11) Uani 1 1 d .
P1 P 0.40565(11) 0.66579(19) 0.19353(15) 0.0631(5) Uani 1 1 d .
P2 P 0.91978(9) 0.15672(17) 0.21360(11) 0.0494(4) Uani 1 1 d .
Ru1 Ru 0.24717(2) 0.13385(4) 0.17590(3) 0.03573(17) Uani 1 1 d .
S1 S 0.18936(9) -0.05992(16) 0.09614(10) 0.0496(4) Uani 1 1 d .

loop_
_atom_site_aniso_label
_atom_site_aniso_U_11
_atom_site_aniso_U_22
_atom_site_aniso_U_33
_atom_site_aniso_U_23
_atom_site_aniso_U_13
_atom_site_aniso_U_12
C1 0.035(3) 0.067(4) 0.061(4) -0.012(3) 0.003(3) -0.008(3)
C2 0.032(3) 0.065(4) 0.047(3) -0.004(3) 0.011(2) 0.001(3)
C3 0.043(3) 0.091(5) 0.051(4) -0.005(3) 0.003(3) 0.013(3)
C4 0.064(4) 0.090(6) 0.050(4) 0.013(4) 0.012(3) 0.030(4)
C5 0.086(5) 0.057(4) 0.069(5) 0.014(4) 0.022(4) 0.013(4)
C6 0.063(4) 0.049(4) 0.060(4) 0.002(3) 0.005(3) -0.001(3)
C7 0.059(4) 0.071(4) 0.062(4) -0.029(4) -0.003(3) 0.010(3)
C8 0.044(3) 0.060(4) 0.041(3) 0.006(3) 0.004(2) 0.019(3)
C9 0.070(4) 0.087(5) 0.038(3) 0.010(3) 0.012(3) 0.034(4)
C10 0.062(5) 0.117(7) 0.063(5) 0.034(5) 0.026(4) 0.022(5)
C11 0.057(4) 0.103(6) 0.084(5) 0.027(5) 0.024(4) -0.006(4)
C12 0.052(4) 0.066(4) 0.069(4) 0.005(3) 0.012(3) -0.013(3)
C13 0.077(4) 0.054(4) 0.041(3) 0.006(3) 0.007(3) 0.003(3)
C14 0.058(4) 0.070(4) 0.045(3) -0.003(3) -0.007(3) 0.013(3)
C15 0.053(4) 0.067(4) 0.045(3) -0.011(3) -0.009(3) -0.011(3)
C16 0.078(5) 0.049(3) 0.042(3) -0.014(3) 0.003(3) -0.006(3)
C17 0.061(4) 0.069(4) 0.043(3) -0.016(3) 0.014(3) 0.006(3)
C18 0.060(4) 0.072(4) 0.042(3) 0.000(3) 0.017(3) -0.007(3)
F1 0.091(6) 0.371(18) 0.382(18) 0.069(16) -0.066(8) -0.066(9)
F2 0.57(3) 0.165(9) 0.243(13) -0.045(8) 0.286(17) -0.016(12)
F3 0.183(10) 0.52(3) 0.39(2) 0.17(2) -0.114(13) -0.224(14)
F4 0.385(16) 0.155(8) 0.159(8) 0.037(6) 0.135(9) 0.103(9)
F5 0.257(10) 0.100(5) 0.157(7) 0.043(5) 0.000(6) 0.057(6)
F6 0.410(16) 0.073(4) 0.263(11) 0.049(6) 0.192(12) 0.027(7)
F7 0.143(5) 0.090(4) 0.151(5) -0.063(4) 0.001(4) 0.003(4)
F8 0.058(3) 0.186(8) 0.269(10) -0.072(7) 0.022(5) 0.011(4)
F9 0.191(6) 0.057(3) 0.080(3) -0.013(2) -0.004(3) -0.006(3)
F10 0.056(3) 0.242(10) 0.298(12) -0.105(9) 0.004(5) 0.011(5)
F11 0.322(11) 0.095(5) 0.114(5) 0.055(4) -0.030(6) -0.045(6)
F12 0.283(11) 0.180(7) 0.064(4) 0.018(4) 0.021(5) -0.064(7)
N1 0.042(2) 0.044(3) 0.041(2) 0.001(2) 0.0042(19) 0.002(2)
N2 0.040(2) 0.052(3) 0.042(3) 0.002(2) 0.009(2) 0.004(2)
P1 0.0508(10) 0.0460(9) 0.0950(14) 0.0061(9) 0.0188(9) -0.0067(7)
P2 0.0460(8) 0.0485(9) 0.0528(9) -0.0090(7) 0.0025(7) 0.0027(7)
Ru1 0.0339(3) 0.0370(3) 0.0365(3) -0.00350(17) 0.00512(17) -0.00323(17)
S1 0.0551(9) 0.0430(8) 0.0496(8) -0.0041(6) 0.0026(7) -0.0116(6)

loop_
_atom_type_symbol
_atom_type_description
_atom_type_scat_dispersion_real
_atom_type_scat_dispersion_imag
_atom_type_scat_source
C C 0.0033 0.0016 'International Tables Vol C Tables 4.2.6.8 and 6.1.1.4'
H H 0.0000 0.0000 'International Tables Vol C Tables 4.2.6.8 and 6.1.1.4'
N N 0.0061 0.0033 'International Tables Vol C Tables 4.2.6.8 and 6.1.1.4'
F F 0.0171 0.0103 'International Tables Vol C Tables 4.2.6.8 and 6.1.1.4'
P P 0.1023 0.0942 'International Tables Vol C Tables 4.2.6.8 and 6.1.1.4'
S S 0.1246 0.1234 'International Tables Vol C Tables 4.2.6.8 and 6.1.1.4'
Ru Ru -1.2594 0.8363 'International Tables Vol C Tables 4.2.6.8 and 6.1.1.4'

loop_
_geom_angle_atom_site_label_1
_geom_angle_atom_site_label_2
_geom_angle_atom_site_label_3
_geom_angle
C2 C1 S1 114.0(4)
C2 C1 H1A 108.8
S1 C1 H1A 108.8
C2 C1 H1B 108.8
S1 C1 H1B 108.8
H1A C1 H1B 107.6
N1 C2 C3 121.5(6)
N1 C2 C1 116.6(5)
C3 C2 C1 121.9(6)
C4 C3 C2 119.7(7)
C4 C3 H3 120.1
C2 C3 H3 120.1
C5 C4 C3 118.4(6)
C5 C4 H4 120.8
C3 C4 H4 120.8
C4 C5 C6 120.5(7)
C4 C5 H5 119.8
C6 C5 H5 119.8
N1 C6 C5 121.1(6)
N1 C6 H6 119.4
C5 C6 H6 119.4
C8 C7 S1 114.4(4)
C8 C7 H7A 108.7
S1 C7 H7A 108.7
C8 C7 H7B 108.7
S1 C7 H7B 108.7
H7A C7 H7B 107.6
N2 C8 C9 120.6(6)
N2 C8 C7 120.1(5)
C9 C8 C7 119.3(6)
C10 C9 C8 120.4(7)
C10 C9 H9 119.8
C8 C9 H9 119.8
C11 C10 C9 118.5(7)
C11 C10 H10 120.8
C9 C10 H10 120.8
C10 C11 C12 119.5(8)
C10 C11 H11 120.2
C12 C11 H11 120.2
N2 C12 C11 122.8(7)
N2 C12 H12 118.6
C11 C12 H12 118.6
C14 C13 C18 120.8(6)
C14 C13 Ru1 72.5(4)
C18 C13 Ru1 71.2(3)
C14 C13 H13 119.1
C18 C13 H13 119.1
Ru1 C13 H13 119.1
C13 C14 C15 119.3(6)
C13 C14 Ru1 70.8(3)
C15 C14 Ru1 72.2(3)
C13 C14 H14 120.0
C15 C14 H14 120.0
Ru1 C14 H14 120.0
C16 C15 C14 119.8(6)
C16 C15 Ru1 71.0(3)
C14 C15 Ru1 70.5(3)
C16 C15 H15 119.4
C14 C15 H15 119.4
Ru1 C15 H15 119.4
C15 C16 C17 120.4(6)
C15 C16 Ru1 72.3(3)
C17 C16 Ru1 70.6(3)
C15 C16 H16 119.2
C17 C16 H16 119.2
Ru1 C16 H16 119.2
C18 C17 C16 119.5(6)
C18 C17 Ru1 71.3(3)
C16 C17 Ru1 71.9(3)
C18 C17 H17 119.8
C16 C17 H17 119.8
Ru1 C17 H17 119.8
C17 C18 C13 120.2(6)
C17 C18 Ru1 72.0(3)
C13 C18 Ru1 71.0(3)
C17 C18 H18 119.4
C13 C18 H18 119.4
Ru1 C18 H18 119.4
C2 N1 C6 118.8(5)
C2 N1 Ru1 120.1(4)
C6 N1 Ru1 121.2(4)
C12 N2 C8 118.1(5)
C12 N2 Ru1 121.2(4)
C8 N2 Ru1 120.7(4)
F3 P1 F1 177.5(9)
F3 P1 F2 91.6(12)
F1 P1 F2 88.0(9)
F3 P1 F6 86.4(8)
F1 P1 F6 96.1(8)
F2 P1 F6 93.7(6)
F3 P1 F4 91.5(10)
F1 P1 F4 88.9(9)
F2 P1 F4 176.7(10)
F6 P1 F4 85.8(5)
F3 P1 F5 88.2(8)
F1 P1 F5 89.3(7)
F2 P1 F5 89.4(6)
F6 P1 F5 173.8(7)
F4 P1 F5 91.5(5)
F8 P2 F11 92.3(6)
F8 P2 F10 179.1(6)
F11 P2 F10 87.0(6)
F8 P2 F12 90.3(6)
F11 P2 F12 176.7(5)
F10 P2 F12 90.4(6)
F8 P2 F7 89.6(4)
F11 P2 F7 91.6(4)
F10 P2 F7 91.0(4)
F12 P2 F7 90.5(4)
F8 P2 F9 91.9(4)
F11 P2 F9 88.3(4)
F10 P2 F9 87.5(4)
F12 P2 F9 89.6(4)
F7 P2 F9 178.5(4)
N1 Ru1 N2 83.46(18)
N1 Ru1 C13 152.3(2)
N2 Ru1 C13 122.7(2)
N1 Ru1 C18 115.2(2)
N2 Ru1 C18 160.3(2)
C13 Ru1 C18 37.8(2)
N1 Ru1 C17 92.4(2)
N2 Ru1 C17 156.4(2)
C13 Ru1 C17 67.2(3)
C18 Ru1 C17 36.7(3)
N1 Ru1 C14 161.5(2)
N2 Ru1 C14 97.1(2)
C13 Ru1 C14 36.7(2)
C18 Ru1 C14 67.3(3)
C17 Ru1 C14 79.6(2)
N1 Ru1 C16 96.6(2)
N2 Ru1 C16 119.8(2)
C13 Ru1 C16 78.8(3)
C18 Ru1 C16 66.7(3)
C17 Ru1 C16 37.5(2)
C14 Ru1 C16 66.9(3)
N1 Ru1 C15 124.1(2)
N2 Ru1 C15 96.3(2)
C13 Ru1 C15 66.5(3)
C18 Ru1 C15 78.8(3)
C17 Ru1 C15 67.0(2)
C14 Ru1 C15 37.4(3)
C16 Ru1 C15 36.6(2)
N1 Ru1 S1 83.02(13)
N2 Ru1 S1 83.13(14)
C13 Ru1 S1 90.84(18)
C18 Ru1 S1 92.57(19)
C17 Ru1 S1 119.48(18)
C14 Ru1 S1 115.49(19)
C16 Ru1 S1 156.96(19)
C15 Ru1 S1 152.75(19)
C1 S1 C7 103.6(3)
C1 S1 Ru1 97.2(2)
C7 S1 Ru1 101.7(2)

loop_
_geom_bond_atom_site_label_1
_geom_bond_atom_site_label_2
_geom_bond_distance
C1 C2 1.494(9)
C1 S1 1.798(6)
C1 H1A 0.9700
C1 H1B 0.9700
C2 N1 1.344(7)
C2 C3 1.382(9)
C3 C4 1.372(11)
C3 H3 0.9300
C4 C5 1.364(11)
C4 H4 0.9300
C5 C6 1.377(10)
C5 H5 0.9300
C6 N1 1.347(8)
C6 H6 0.9300
C7 C8 1.474(9)
C7 S1 1.810(7)
C7 H7A 0.9700
C7 H7B 0.9700
C8 N2 1.351(8)
C8 C9 1.394(8)
C9 C10 1.368(11)
C9 H9 0.9300
C10 C11 1.364(12)
C10 H10 0.9300
C11 C12 1.374(10)
C11 H11 0.9300
C12 N2 1.342(8)
C12 H12 0.9300
C13 C14 1.386(9)
C13 C18 1.419(9)
C13 Ru1 2.189(6)
C13 H13 0.9800
C14 C15 1.424(10)
C14 Ru1 2.212(6)
C14 H14 0.9800
C15 C16 1.399(9)
C15 Ru1 2.234(6)
C15 H15 0.9800
C16 C17 1.420(9)
C16 Ru1 2.217(6)
C16 H16 0.9800
C17 C18 1.384(10)
C17 Ru1 2.200(6)
C17 H17 0.9800
C18 Ru1 2.192(6)
C18 H18 0.9800
F1 P1 1.417(8)
F2 P1 1.453(8)
F3 P1 1.409(9)
F4 P1 1.515(8)
F5 P1 1.519(6)
F6 P1 1.507(7)
F7 P2 1.560(5)
F8 P2 1.516(6)
F9 P2 1.579(5)
F10 P2 1.535(6)
F11 P2 1.530(6)
F12 P2 1.538(7)
N1 Ru1 2.098(4)
N2 Ru1 2.111(5)
Ru1 S1 2.3133(15)

loop_
_geom_torsion_atom_site_label_1
_geom_torsion_atom_site_label_2
_geom_torsion_atom_site_label_3
_geom_torsion_atom_site_label_4
_geom_torsion
S1 C1 C2 N1 -25.6(7)
S1 C1 C2 C3 157.1(5)
N1 C2 C3 C4 -1.8(9)
C1 C2 C3 C4 175.3(6)
C2 C3 C4 C5 2.2(10)
C3 C4 C5 C6 -1.2(10)
C4 C5 C6 N1 -0.3(11)
S1 C7 C8 N2 -1.8(8)
S1 C7 C8 C9 177.4(5)
N2 C8 C9 C10 -0.7(9)
C7 C8 C9 C10 -179.9(6)
C8 C9 C10 C11 -1.7(11)
C9 C10 C11 C12 2.1(12)
C10 C11 C12 N2 -0.2(12)
C18 C13 C14 C15 1.0(9)
Ru1 C13 C14 C15 55.4(5)
C18 C13 C14 Ru1 -54.4(5)
C13 C14 C15 C16 -1.7(9)
Ru1 C14 C15 C16 53.1(5)
C13 C14 C15 Ru1 -54.8(5)
C14 C15 C16 C17 0.9(9)
Ru1 C15 C16 C17 53.7(5)
C14 C15 C16 Ru1 -52.8(5)
C15 C16 C17 C18 0.5(9)
Ru1 C16 C17 C18 55.1(5)
C15 C16 C17 Ru1 -54.6(5)
C16 C17 C18 C13 -1.2(9)
Ru1 C17 C18 C13 54.2(5)
C16 C17 C18 Ru1 -55.4(5)
C14 C13 C18 C17 0.4(9)
Ru1 C13 C18 C17 -54.6(5)
C14 C13 C18 Ru1 55.0(5)
C3 C2 N1 C6 0.3(8)
C1 C2 N1 C6 -176.9(5)
C3 C2 N1 Ru1 -179.6(4)
C1 C2 N1 Ru1 3.1(6)
C5 C6 N1 C2 0.7(9)
C5 C6 N1 Ru1 -179.4(5)
C11 C12 N2 C8 -2.2(10)
C11 C12 N2 Ru1 178.2(6)
C9 C8 N2 C12 2.5(8)
C7 C8 N2 C12 -178.3(6)
C9 C8 N2 Ru1 -177.8(4)
C7 C8 N2 Ru1 1.4(7)
C2 N1 Ru1 N2 98.1(4)
C6 N1 Ru1 N2 -81.9(5)
C2 N1 Ru1 C13 -64.1(6)
C6 N1 Ru1 C13 115.9(6)
C2 N1 Ru1 C18 -75.3(5)
C6 N1 Ru1 C18 104.7(5)
C2 N1 Ru1 C17 -105.2(4)
C6 N1 Ru1 C17 74.9(5)
C2 N1 Ru1 C14 -168.9(6)
C6 N1 Ru1 C14 11.1(9)
C2 N1 Ru1 C16 -142.6(4)
C6 N1 Ru1 C16 37.5(5)
C2 N1 Ru1 C15 -168.7(4)
C6 N1 Ru1 C15 11.3(5)
C2 N1 Ru1 S1 14.3(4)
C6 N1 Ru1 S1 -165.7(5)
C12 N2 Ru1 N1 95.6(5)
C8 N2 Ru1 N1 -84.0(4)
C12 N2 Ru1 C13 -94.1(5)
C8 N2 Ru1 C13 86.2(5)
C12 N2 Ru1 C18 -102.4(8)
C8 N2 Ru1 C18 78.0(8)
C12 N2 Ru1 C17 14.7(8)
C8 N2 Ru1 C17 -164.9(5)
C12 N2 Ru1 C14 -65.8(5)
C8 N2 Ru1 C14 114.6(4)
C12 N2 Ru1 C16 1.7(6)
C8 N2 Ru1 C16 -177.9(4)
C12 N2 Ru1 C15 -28.1(5)
C8 N2 Ru1 C15 152.2(4)
C12 N2 Ru1 S1 179.3(5)
C8 N2 Ru1 S1 -0.3(4)
C14 C13 Ru1 N1 -149.0(4)
C18 C13 Ru1 N1 -16.6(7)
C14 C13 Ru1 N2 52.1(5)
C18 C13 Ru1 N2 -175.5(4)
C14 C13 Ru1 C18 -132.5(6)
C14 C13 Ru1 C17 -103.7(4)
C18 C13 Ru1 C17 28.7(4)
C18 C13 Ru1 C14 132.5(6)
C14 C13 Ru1 C16 -66.3(4)
C18 C13 Ru1 C16 66.2(4)
C14 C13 Ru1 C15 -30.0(4)
C18 C13 Ru1 C15 102.5(4)
C14 C13 Ru1 S1 134.5(4)
C18 C13 Ru1 S1 -93.1(4)
C17 C18 Ru1 N1 -56.3(4)
C13 C18 Ru1 N1 171.6(4)
C17 C18 Ru1 N2 143.5(6)
C13 C18 Ru1 N2 11.3(9)
C17 C18 Ru1 C13 132.2(6)
C13 C18 Ru1 C17 -132.2(6)
C17 C18 Ru1 C14 103.6(4)
C13 C18 Ru1 C14 -28.6(4)
C17 C18 Ru1 C16 30.0(4)
C13 C18 Ru1 C16 -102.2(4)
C17 C18 Ru1 C15 66.3(4)
C13 C18 Ru1 C15 -65.9(4)
C17 C18 Ru1 S1 -139.8(4)
C13 C18 Ru1 S1 88.1(4)
C18 C17 Ru1 N1 131.1(4)
C16 C17 Ru1 N1 -97.7(4)
C18 C17 Ru1 N2 -149.8(5)
C16 C17 Ru1 N2 -18.7(8)
C18 C17 Ru1 C13 -29.5(4)
C16 C17 Ru1 C13 101.6(4)
C16 C17 Ru1 C18 131.1(6)
C18 C17 Ru1 C14 -65.7(4)
C16 C17 Ru1 C14 65.4(4)
C18 C17 Ru1 C16 -131.1(6)
C18 C17 Ru1 C15 -102.6(4)
C16 C17 Ru1 C15 28.6(4)
C18 C17 Ru1 S1 47.8(4)
C16 C17 Ru1 S1 178.9(3)
C13 C14 Ru1 N1 131.2(7)
C15 C14 Ru1 N1 0.2(9)
C13 C14 Ru1 N2 -138.0(4)
C15 C14 Ru1 N2 91.0(4)
C15 C14 Ru1 C13 -131.0(6)
C13 C14 Ru1 C18 29.4(4)
C15 C14 Ru1 C18 -101.6(4)
C13 C14 Ru1 C17 65.6(4)
C15 C14 Ru1 C17 -65.4(4)
C13 C14 Ru1 C16 102.6(4)
C15 C14 Ru1 C16 -28.4(4)
C13 C14 Ru1 C15 131.0(6)
C13 C14 Ru1 S1 -52.3(4)
C15 C14 Ru1 S1 176.7(3)
C15 C16 Ru1 N1 -142.2(4)
C17 C16 Ru1 N1 85.3(4)
C15 C16 Ru1 N2 -56.0(5)
C17 C16 Ru1 N2 171.5(4)
C15 C16 Ru1 C13 65.5(4)
C17 C16 Ru1 C13 -67.0(4)
C15 C16 Ru1 C18 103.1(5)
C17 C16 Ru1 C18 -29.4(4)
C15 C16 Ru1 C17 132.5(6)
C15 C16 Ru1 C14 29.0(4)
C17 C16 Ru1 C14 -103.5(4)
C17 C16 Ru1 C15 -132.5(6)
C15 C16 Ru1 S1 130.2(5)
C17 C16 Ru1 S1 -2.3(7)
C16 C15 Ru1 N1 47.3(5)
C14 C15 Ru1 N1 -179.9(4)
C16 C15 Ru1 N2 133.6(4)
C14 C15 Ru1 N2 -93.6(4)
C16 C15 Ru1 C13 -103.3(4)
C14 C15 Ru1 C13 29.5(4)
C16 C15 Ru1 C18 -65.7(4)
C14 C15 Ru1 C18 67.1(4)
C16 C15 Ru1 C17 -29.2(4)
C14 C15 Ru1 C17 103.6(4)
C16 C15 Ru1 C14 -132.8(6)
C14 C15 Ru1 C16 132.8(6)
C16 C15 Ru1 S1 -139.2(4)
C14 C15 Ru1 S1 -6.4(6)
C2 C1 S1 C7 -72.7(5)
C2 C1 S1 Ru1 31.2(5)
C8 C7 S1 C1 101.8(5)
C8 C7 S1 Ru1 1.3(5)
N1 Ru1 S1 C1 -21.9(2)
N2 Ru1 S1 C1 -106.1(3)
C13 Ru1 S1 C1 131.1(3)
C18 Ru1 S1 C1 93.3(3)
C17 Ru1 S1 C1 66.9(3)
C14 Ru1 S1 C1 159.3(3)
C16 Ru1 S1 C1 68.6(5)
C15 Ru1 S1 C1 163.6(4)
N1 Ru1 S1 C7 83.7(3)
N2 Ru1 S1 C7 -0.5(3)
C13 Ru1 S1 C7 -123.4(3)
C18 Ru1 S1 C7 -161.2(3)
C17 Ru1 S1 C7 172.5(3)
C14 Ru1 S1 C7 -95.2(3)
C16 Ru1 S1 C7 174.1(5)
C15 Ru1 S1 C7 -90.9(5)
